data_7015621
loop_
_publ_author_name
'Zhu, Yan-Yu'
'Sun, Zhen-Gang'
'Tong, Fei'
'Liu, Zhong-Min'
'Huang, Cui-Ying'
'Wang, Wei-Nan'
'Jiao, Cheng-Qi'
'Wang, Cheng-Lin'
'Li, Chao'
'Chen, Kai'

_publ_section_title
;
 Hydrothermal synthesis, crystal structures, and luminescent properties
 of a series of new lanthanide oxalatophosphonates with a layer
 architecture.
;
_journal_issue 20
_journal_name_full 'Dalton transactions (Cambridge, England : 2003)'
_journal_page_first 5584
_journal_page_last 5590
_journal_paper_doi 10.1039/c0dt01781g
_journal_volume 40
_journal_year 2011
_chemical_formula_sum 'C11 H18 N Nd O12 P2'
_chemical_formula_weight 562.44
_chemical_name_systematic
;
?
;
_space_group_IT_number 15
_symmetry_cell_setting monoclinic
_symmetry_space_group_name_Hall '-C 2yc'
_symmetry_space_group_name_H-M 'C 1 2/c 1'
_atom_sites_solution_hydrogens geom
_atom_sites_solution_primary direct
_atom_sites_solution_secondary difmap
_audit_creation_method SHELXL-97
_cell_angle_alpha 90.00
_cell_angle_beta 126.884(2)
_cell_angle_gamma 90.00
_cell_formula_units_Z 8
_cell_length_a 28.155(5)
_cell_length_b 9.0228(14)
_cell_length_c 17.505(3)
_cell_measurement_reflns_used 1113
_cell_measurement_temperature 295(2)
_cell_measurement_theta_max 20.76
_cell_measurement_theta_min 2.33
_cell_volume 3556.9(10)
_computing_cell_refinement 'Bruker SMART'
_computing_data_collection 'Bruker SMART'
_computing_data_reduction 'Bruker SHELXTL'
_computing_molecular_graphics 'Bruker SHELXTL'
_computing_publication_material 'Bruker SHELXTL'
_computing_structure_refinement 'SHELXL-97 (Sheldrick, 1997)'
_computing_structure_solution 'SHELXS-97 (Sheldrick, 1990)'
_diffrn_ambient_temperature 295(2)
_diffrn_measured_fraction_theta_full 0.998
_diffrn_measured_fraction_theta_max 0.998
_diffrn_measurement_device_type 'Smart Apex II CCD'
_diffrn_measurement_method 'omega scans'
_diffrn_radiation_monochromator graphite
_diffrn_radiation_source 'fine-focus sealed tube'
_diffrn_radiation_type MoK\a
_diffrn_radiation_wavelength 0.71073
_diffrn_reflns_av_R_equivalents 0.0717
_diffrn_reflns_av_sigmaI/netI 0.0911
_diffrn_reflns_limit_h_max 35
_diffrn_reflns_limit_h_min -35
_diffrn_reflns_limit_k_max 10
_diffrn_reflns_limit_k_min -11
_diffrn_reflns_limit_l_max 21
_diffrn_reflns_limit_l_min -16
_diffrn_reflns_number 9758
_diffrn_reflns_theta_full 26.50
_diffrn_reflns_theta_max 26.50
_diffrn_reflns_theta_min 1.81
_diffrn_standards_decay_% 0
_diffrn_standards_interval_count 0
_diffrn_standards_interval_time 0
_diffrn_standards_number 0
_exptl_absorpt_coefficient_mu 3.164
_exptl_absorpt_correction_T_max 0.9394
_exptl_absorpt_correction_T_min 0.5862
_exptl_absorpt_correction_type empirical
_exptl_absorpt_process_details sadabs
_exptl_crystal_colour purple
_exptl_crystal_density_diffrn 2.101
_exptl_crystal_density_method 'not measured'
_exptl_crystal_description plate
_exptl_crystal_F_000 2216
_exptl_crystal_size_max 0.19
_exptl_crystal_size_mid 0.10
_exptl_crystal_size_min 0.02
_refine_diff_density_max 0.851
_refine_diff_density_min -0.814
_refine_diff_density_rms 0.202
_refine_ls_extinction_method none
_refine_ls_goodness_of_fit_ref 0.973
_refine_ls_hydrogen_treatment constr
_refine_ls_matrix_type full
_refine_ls_number_parameters 244
_refine_ls_number_reflns 3679
_refine_ls_number_restraints 0
_refine_ls_restrained_S_all 0.973
_refine_ls_R_factor_all 0.0756
_refine_ls_R_factor_gt 0.0439
_refine_ls_shift/su_max 0.001
_refine_ls_shift/su_mean 0.000
_refine_ls_structure_factor_coef Fsqd
_refine_ls_weighting_details 'calc w=1/[\s^2^(Fo^2^)+(0.0302P)^2^+0.0000P] where P=(Fo^2^+2Fc^2^)/3'
_refine_ls_weighting_scheme calc
_refine_ls_wR_factor_gt 0.0785
_refine_ls_wR_factor_ref 0.0907
_reflns_number_gt 2541
_reflns_number_total 3679
_reflns_threshold_expression >2sigma(I)
_cod_data_source_file c0dt01781g.txt
_cod_data_source_block szg95
_cod_depositor_comments
;
The following automatic conversions were performed:
'_symmetry_cell_setting' value 'Monoclinic' changed to 'monoclinic'
according to '/home/saulius/struct/CIF-dictionaries/cif_core.dic'
dictionary named 'cif_core.dic' version 2.4.1 from 2010-06-29.

Automatic conversion script
Id: cif_fix_enum 1555 2011-01-17 13:19:09Z saulius 
;
_cod_original_cell_volume 3556.8(10)
_cod_original_sg_symbol_H-M C2/c
_cod_database_code 7015621

loop_
_symmetry_equiv_pos_as_xyz
'x, y, z'
'-x, y, -z+1/2'
'x+1/2, y+1/2, z'
'-x+1/2, y+1/2, -z+1/2'
'-x, -y, -z'
'x, -y, z-1/2'
'-x+1/2, -y+1/2, -z'
'x+1/2, -y+1/2, z-1/2'

loop_
_atom_site_label
_atom_site_type_symbol
_atom_site_fract_x
_atom_site_fract_y
_atom_site_fract_z
_atom_site_U_iso_or_equiv
_atom_site_adp_type
_atom_site_occupancy
_atom_site_symmetry_multiplicity
_atom_site_calc_flag
_atom_site_refinement_flags
_atom_site_disorder_assembly
_atom_site_disorder_group
Nd1 Nd 0.247486(17) 0.63913(4) 0.61720(3) 0.01774(11) Uani 1 1 d . . .
P1 P 0.37699(8) 0.74779(19) 0.62839(13) 0.0199(4) Uani 1 1 d . . .
P2 P 0.26895(8) 1.04622(19) 0.56947(13) 0.0194(4) Uani 1 1 d . . .
O1 O 0.34227(19) 0.6541(5) 0.6497(3) 0.0244(11) Uani 1 1 d . . .
O2 O 0.34354(19) 0.8295(5) 0.5356(3) 0.0221(11) Uani 1 1 d . . .
O3 O 0.4293(2) 0.6589(5) 0.6434(3) 0.0316(12) Uani 1 1 d . . .
H3A H 0.4289 0.6708 0.5950 0.047 Uiso 1 1 d R . .
O4 O 0.2542(2) 0.8926(5) 0.5789(3) 0.0280(12) Uani 1 1 d . . .
O5 O 0.2634(2) 1.0789(5) 0.4802(3) 0.0269(12) Uani 1 1 d . . .
O6 O 0.23024(19) 1.1586(5) 0.5793(3) 0.0227(11) Uani 1 1 d . . .
H6A H 0.2318 1.2432 0.5598 0.034 Uiso 1 1 d R . .
O7 O 0.3082(2) 0.7823(5) 0.7695(3) 0.0240(11) Uani 1 1 d . . .
O8 O 0.30873(19) 0.9623(5) 0.8577(3) 0.0236(11) Uani 1 1 d . . .
O9 O 0.1884(2) 0.7729(5) 0.6614(3) 0.0309(12) Uani 1 1 d . . .
O10 O 0.1905(2) 0.9492(5) 0.7551(3) 0.0268(12) Uani 1 1 d . . .
O1W O 0.4358(3) 0.6814(7) 0.5044(5) 0.076(2) Uani 1 1 d . . .
H1WA H 0.4641 0.6568 0.5022 0.114 Uiso 1 1 d R . .
H1WB H 0.4085 0.7229 0.4523 0.114 Uiso 1 1 d R . .
O2W O 0.0729(3) 0.1103(7) 0.6032(5) 0.087(2) Uani 1 1 d . . .
H2WA H 0.0492 0.0658 0.6103 0.130 Uiso 1 1 d R . .
H2WB H 0.0933 0.1728 0.6479 0.130 Uiso 1 1 d R . .
N1 N 0.3807(2) 0.9692(6) 0.7452(4) 0.0224(13) Uani 1 1 d . . .
H1A H 0.3541 0.9052 0.7404 0.027 Uiso 1 1 d R . .
C1 C 0.4174(3) 0.8790(7) 0.7258(5) 0.0238(16) Uani 1 1 d . . .
H1B H 0.4376 0.9465 0.7119 0.029 Uiso 1 1 d R . .
H1C H 0.4472 0.8267 0.7830 0.029 Uiso 1 1 d R . .
C2 C 0.3448(3) 1.0893(8) 0.6727(5) 0.0319(18) Uani 1 1 d . . .
H2A H 0.3427 1.1712 0.7054 0.038 Uiso 1 1 d R . .
H2B H 0.3665 1.1220 0.6497 0.038 Uiso 1 1 d R . .
C3 C 0.4193(3) 1.0305(9) 0.8465(5) 0.0327(19) Uani 1 1 d . . .
H3B H 0.3949 1.0861 0.8575 0.039 Uiso 1 1 d R . .
H3C H 0.4360 0.9488 0.8902 0.039 Uiso 1 1 d R . .
C4 C 0.4688(3) 1.1262(8) 0.8657(5) 0.0250(16) Uani 1 1 d . . .
C5 C 0.5261(3) 1.0689(9) 0.9156(5) 0.0325(19) Uani 1 1 d . . .
H5 H 0.5330 0.9711 0.9364 0.039 Uiso 1 1 calc R . .
C6 C 0.5729(3) 1.1535(10) 0.9348(5) 0.040(2) Uani 1 1 d . . .
H6 H 0.6110 1.1144 0.9694 0.048 Uiso 1 1 calc R . .
C7 C 0.5618(3) 1.2987(9) 0.9014(6) 0.043(2) Uani 1 1 d . . .
H7 H 0.5925 1.3558 0.9112 0.051 Uiso 1 1 calc R . .
C8 C 0.5057(3) 1.3587(9) 0.8539(6) 0.042(2) Uani 1 1 d . . .
H8 H 0.4988 1.4566 0.8331 0.051 Uiso 1 1 calc R . .
C9 C 0.4603(3) 1.2741(8) 0.8377(6) 0.036(2) Uani 1 1 d . . .
H9 H 0.4229 1.3161 0.8072 0.044 Uiso 1 1 calc R . .
C10 C 0.2826(3) 0.8692(7) 0.7916(5) 0.0202(15) Uani 1 1 d . . .
C11 C 0.2149(3) 0.8627(8) 0.7313(5) 0.0228(15) Uani 1 1 d . . .

loop_
_atom_site_aniso_label
_atom_site_aniso_U_11
_atom_site_aniso_U_22
_atom_site_aniso_U_33
_atom_site_aniso_U_23
_atom_site_aniso_U_13
_atom_site_aniso_U_12
Nd1 0.0263(2) 0.01161(18) 0.01931(19) -0.00043(17) 0.01584(17) -0.00075(18)
P1 0.0224(10) 0.0176(9) 0.0208(10) 0.0003(8) 0.0135(9) 0.0013(8)
P2 0.0276(10) 0.0115(9) 0.0209(9) 0.0007(7) 0.0155(9) -0.0007(8)
O1 0.029(3) 0.017(3) 0.033(3) 0.003(2) 0.022(2) 0.002(2)
O2 0.023(3) 0.018(3) 0.017(2) 0.000(2) 0.008(2) 0.001(2)
O3 0.032(3) 0.036(3) 0.037(3) 0.009(3) 0.026(3) 0.015(2)
O4 0.030(3) 0.013(2) 0.035(3) 0.001(2) 0.017(3) -0.003(2)
O5 0.053(3) 0.012(2) 0.028(3) 0.000(2) 0.030(3) 0.001(2)
O6 0.031(3) 0.015(2) 0.031(3) 0.005(2) 0.023(2) 0.007(2)
O7 0.027(3) 0.025(3) 0.025(3) -0.005(2) 0.019(2) 0.004(2)
O8 0.023(3) 0.020(3) 0.025(3) -0.008(2) 0.013(2) 0.000(2)
O9 0.033(3) 0.030(3) 0.034(3) -0.016(2) 0.022(3) -0.008(2)
O10 0.027(3) 0.024(3) 0.034(3) -0.014(2) 0.021(3) -0.004(2)
O1W 0.124(6) 0.073(5) 0.088(5) 0.030(4) 0.094(5) 0.034(4)
O2W 0.065(5) 0.092(6) 0.080(5) 0.003(5) 0.030(4) -0.028(4)
N1 0.028(3) 0.021(3) 0.022(3) -0.002(3) 0.017(3) -0.006(3)
C1 0.022(4) 0.029(4) 0.020(4) -0.007(3) 0.013(3) 0.002(3)
C2 0.036(4) 0.024(4) 0.038(5) -0.002(4) 0.023(4) -0.004(4)
C3 0.042(5) 0.040(5) 0.026(4) -0.012(4) 0.026(4) -0.012(4)
C4 0.028(4) 0.027(4) 0.026(4) -0.013(3) 0.019(4) -0.006(3)
C5 0.041(5) 0.031(4) 0.021(4) -0.004(3) 0.017(4) 0.000(4)
C6 0.023(4) 0.059(6) 0.031(4) -0.009(4) 0.012(4) 0.003(4)
C7 0.029(5) 0.042(5) 0.053(6) -0.018(4) 0.022(5) -0.016(4)
C8 0.039(5) 0.025(4) 0.048(5) -0.001(4) 0.019(4) -0.001(4)
C9 0.026(4) 0.026(4) 0.047(5) -0.011(4) 0.016(4) -0.005(4)
C10 0.034(4) 0.016(3) 0.021(4) 0.001(3) 0.022(3) -0.003(3)
C11 0.032(4) 0.017(4) 0.026(4) -0.006(3) 0.021(4) -0.011(3)

loop_
_atom_type_symbol
_atom_type_description
_atom_type_scat_dispersion_real
_atom_type_scat_dispersion_imag
_atom_type_scat_source
C C 0.0033 0.0016 'International Tables Vol C Tables 4.2.6.8 and 6.1.1.4'
H H 0.0000 0.0000 'International Tables Vol C Tables 4.2.6.8 and 6.1.1.4'
N N 0.0061 0.0033 'International Tables Vol C Tables 4.2.6.8 and 6.1.1.4'
O O 0.0106 0.0060 'International Tables Vol C Tables 4.2.6.8 and 6.1.1.4'
P P 0.1023 0.0942 'International Tables Vol C Tables 4.2.6.8 and 6.1.1.4'
Nd Nd -0.1943 3.0179 'International Tables Vol C Tables 4.2.6.8 and 6.1.1.4'

loop_
_geom_angle_atom_site_label_1
_geom_angle_atom_site_label_2
_geom_angle_atom_site_label_3
_geom_angle
_geom_angle_site_symmetry_1
_geom_angle_site_symmetry_3
_geom_angle_publ_flag
O2 Nd1 O1 124.33(16) 7_566 . ?
O2 Nd1 O4 77.58(15) 7_566 . ?
O1 Nd1 O4 75.49(15) . . ?
O2 Nd1 O8 84.46(15) 7_566 4_546 ?
O1 Nd1 O8 138.02(15) . 4_546 ?
O4 Nd1 O8 145.62(16) . 4_546 ?
O2 Nd1 O7 136.89(14) 7_566 . ?
O1 Nd1 O7 76.35(15) . . ?
O4 Nd1 O7 71.95(15) . . ?
O8 Nd1 O7 104.21(15) 4_546 . ?
O2 Nd1 O5 73.49(15) 7_566 7_566 ?
O1 Nd1 O5 82.45(16) . 7_566 ?
O4 Nd1 O5 123.52(16) . 7_566 ?
O8 Nd1 O5 77.49(15) 4_546 7_566 ?
O7 Nd1 O5 149.48(15) . 7_566 ?
O2 Nd1 O10 142.47(15) 7_566 4_546 ?
O1 Nd1 O10 75.17(15) . 4_546 ?
O4 Nd1 O10 139.74(15) . 4_546 ?
O8 Nd1 O10 65.01(15) 4_546 4_546 ?
O7 Nd1 O10 74.78(15) . 4_546 ?
O5 Nd1 O10 78.76(15) 7_566 4_546 ?
O2 Nd1 O9 79.81(15) 7_566 . ?
O1 Nd1 O9 138.76(15) . . ?
O4 Nd1 O9 78.96(16) . . ?
O8 Nd1 O9 69.09(16) 4_546 . ?
O7 Nd1 O9 65.15(15) . . ?
O5 Nd1 O9 138.78(15) 7_566 . ?
O10 Nd1 O9 106.76(16) 4_546 . ?
O2 P1 O1 118.0(3) . . ?
O2 P1 O3 110.7(3) . . ?
O1 P1 O3 111.1(3) . . ?
O2 P1 C1 109.3(3) . . ?
O1 P1 C1 105.7(3) . . ?
O3 P1 C1 100.4(3) . . ?
O4 P2 O5 115.9(3) . . ?
O4 P2 O6 109.4(3) . . ?
O5 P2 O6 109.9(3) . . ?
O4 P2 C2 109.1(3) . . ?
O5 P2 C2 108.5(3) . . ?
O6 P2 C2 103.3(3) . . ?
P1 O1 Nd1 141.2(3) . . ?
P1 O2 Nd1 147.0(3) . 7_566 ?
P1 O3 H3A 108.8 . . ?
P2 O4 Nd1 170.4(3) . . ?
P2 O5 Nd1 116.7(2) . 7_566 ?
P2 O6 H6A 109.3 . . ?
C10 O7 Nd1 119.6(4) . . ?
C10 O8 Nd1 121.0(4) . 4_556 ?
C11 O9 Nd1 119.1(4) . . ?
C11 O10 Nd1 119.3(4) . 4_556 ?
H1WA O1W H1WB 109.7 . . ?
H2WA O2W H2WB 109.5 . . ?
C2 N1 C1 113.8(5) . . ?
C2 N1 C3 111.6(5) . . ?
C1 N1 C3 110.6(5) . . ?
C2 N1 H1A 106.2 . . ?
C1 N1 H1A 106.0 . . ?
C3 N1 H1A 108.1 . . ?
N1 C1 P1 115.9(4) . . ?
N1 C1 H1B 107.8 . . ?
P1 C1 H1B 108.1 . . ?
N1 C1 H1C 108.5 . . ?
P1 C1 H1C 108.9 . . ?
H1B C1 H1C 107.4 . . ?
N1 C2 P2 118.4(5) . . ?
N1 C2 H2A 107.7 . . ?
P2 C2 H2A 107.5 . . ?
N1 C2 H2B 107.5 . . ?
P2 C2 H2B 108.1 . . ?
H2A C2 H2B 107.4 . . ?
C4 C3 N1 112.8(6) . . ?
C4 C3 H3B 109.7 . . ?
N1 C3 H3B 109.1 . . ?
C4 C3 H3C 108.7 . . ?
N1 C3 H3C 108.4 . . ?
H3B C3 H3C 108.0 . . ?
C9 C4 C5 117.7(7) . . ?
C9 C4 C3 122.3(7) . . ?
C5 C4 C3 119.9(7) . . ?
C6 C5 C4 121.7(7) . . ?
C6 C5 H5 119.2 . . ?
C4 C5 H5 119.2 . . ?
C7 C6 C5 118.6(7) . . ?
C7 C6 H6 120.7 . . ?
C5 C6 H6 120.7 . . ?
C6 C7 C8 120.6(8) . . ?
C6 C7 H7 119.7 . . ?
C8 C7 H7 119.7 . . ?
C9 C8 C7 119.7(7) . . ?
C9 C8 H8 120.1 . . ?
C7 C8 H8 120.1 . . ?
C8 C9 C4 121.5(7) . . ?
C8 C9 H9 119.3 . . ?
C4 C9 H9 119.3 . . ?
O8 C10 O7 124.7(6) . . ?
O8 C10 C11 117.5(6) . . ?
O7 C10 C11 117.8(6) . . ?
O9 C11 O10 126.2(6) . . ?
O9 C11 C10 117.2(6) . . ?
O10 C11 C10 116.6(6) . . ?

loop_
_geom_bond_atom_site_label_1
_geom_bond_atom_site_label_2
_geom_bond_distance
_geom_bond_site_symmetry_2
_geom_bond_publ_flag
Nd1 O2 2.361(4) 7_566 ?
Nd1 O1 2.375(4) . ?
Nd1 O4 2.423(4) . ?
Nd1 O8 2.466(4) 4_546 ?
Nd1 O7 2.496(4) . ?
Nd1 O5 2.498(4) 7_566 ?
Nd1 O10 2.510(4) 4_546 ?
Nd1 O9 2.523(5) . ?
P1 O2 1.493(4) . ?
P1 O1 1.499(5) . ?
P1 O3 1.554(5) . ?
P1 C1 1.810(6) . ?
P2 O4 1.484(4) . ?
P2 O5 1.503(5) . ?
P2 O6 1.572(4) . ?
P2 C2 1.829(7) . ?
O2 Nd1 2.361(4) 7_566 ?
O3 H3A 0.8484 . ?
O5 Nd1 2.498(4) 7_566 ?
O6 H6A 0.8474 . ?
O7 C10 1.272(7) . ?
O8 C10 1.250(7) . ?
O8 Nd1 2.466(4) 4_556 ?
O9 C11 1.271(7) . ?
O10 C11 1.264(8) . ?
O10 Nd1 2.510(4) 4_556 ?
O1W H1WA 0.8512 . ?
O1W H1WB 0.8495 . ?
O2W H2WA 0.8504 . ?
O2W H2WB 0.8487 . ?
N1 C2 1.506(8) . ?
N1 C1 1.506(8) . ?
N1 C3 1.523(8) . ?
N1 H1A 0.9100 . ?
C1 H1B 0.9591 . ?
C1 H1C 0.9593 . ?
C2 H2A 0.9576 . ?
C2 H2B 0.9600 . ?
C3 C4 1.496(9) . ?
C3 H3B 0.9597 . ?
C3 H3C 0.9578 . ?
C4 C9 1.392(10) . ?
C4 C5 1.394(10) . ?
C5 C6 1.377(10) . ?
C5 H5 0.9300 . ?
C6 C7 1.392(11) . ?
C6 H6 0.9300 . ?
C7 C8 1.380(10) . ?
C7 H7 0.9300 . ?
C8 C9 1.364(10) . ?
C8 H8 0.9300 . ?
C9 H9 0.9300 . ?
C10 C11 1.529(9) . ?
